data_1540072
loop_
_publ_author_name
'Hellwig, C.'
'Girgis, K.'
'Schefer, J.'
'Buschow, K.H.J.'
'Fischer, P.'

_publ_section_title
;
 Crystal and magnetic structures of the permanent magnet material R2 Fe14
 C0.95 B0.05 (R= Ce, Pr)
;
_journal_name_full 'Journal of Alloys Compd.'
_journal_page_first 229
_journal_page_last 235
_journal_volume 190
_journal_year 1993
_chemical_formula_sum 'C0.95 B0.05 Fe14 Pr2'
_chemical_name_systematic 'Pr2 Fe14 (C0.95 B0.05)'
_space_group_IT_number 136
_symmetry_space_group_name_Hall '-P 4n 2n'
_symmetry_space_group_name_H-M 'P 42/m n m'
_cell_angle_alpha 90
_cell_angle_beta 90
_cell_angle_gamma 90
_cell_formula_units_Z 4
_cell_length_a 8.826
_cell_length_b 8.826
_cell_length_c 12.0827
_cell_volume 941.221
_citation_journal_id_ASTM JALCEU
_cod_data_source_file Hellwig_JALCEU_1993_1577.cif
_cod_data_source_block C0.95B0.05Fe14Pr2
_cod_original_cell_volume 941.2216
_cod_database_code 1540072

loop_
_symmetry_equiv_pos_as_xyz
x,y,z
-y+1/2,x+1/2,z+1/2
-x,-y,z
y+1/2,-x+1/2,z+1/2
x+1/2,-y+1/2,-z+1/2
y,x,-z
-x+1/2,y+1/2,-z+1/2
-y,-x,-z
-x,-y,-z
y-1/2,-x-1/2,-z-1/2
x,y,-z
-y-1/2,x-1/2,-z-1/2
-x-1/2,y-1/2,z-1/2
-y,-x,z
x-1/2,-y-1/2,z-1/2
y,x,z

loop_
_atom_site_label
_atom_site_type_symbol
_atom_site_fract_x
_atom_site_fract_y
_atom_site_fract_z
_atom_site_occupancy
_atom_site_U_iso_or_equiv
Fe5 Fe 0 0 0.6083 1 0.0
Fe2 Fe 0.0366 0.3584 0.1786 1 0.0
Fe1 Fe 0.2241 0.5661 0.1217 1 0.0
Fe3 Fe 0.0985 0.0985 0.2096 1 0.0
C1 C 0.3709 0.6291 0 0.95 0.0
Fe6 Fe 0 0.5 0 1 0.0
Pr1 Pr 0.2577 0.2577 0 1 0.0
Fe4 Fe 0.3173 0.3173 0.2447 1 0.0
B1 B 0.3709 0.6291 0 0.05 0.0
Pr2 Pr 0.1408 0.8592 0 1 0.0
